data_7057890
loop_
_publ_author_name
'Xerras, Panagiotis'
'Bacharidou, Anna-Maria'
'Kalogiannis, Stavros'
'Perdih, Franc'
'Kirillova, Marina V.'
'Kirillov, Alexander M.'
'Turel, Iztok'
'Psomas, George'

_publ_section_title
;
 Extending the family of quinolone antibacterials to new copper
 derivatives: self-assembly, structural and topological features,
 catalytic and biological activity
;
_journal_issue 24
_journal_name_full 'New Journal of Chemistry'
_journal_page_first 19644
_journal_paper_doi 10.1039/C8NJ05338C
_journal_volume 42
_journal_year 2018
_chemical_formula_moiety '2(C27 H27 Cl Cu F N5 O3), C H4 O, 8(H2 O)'
_chemical_formula_sum 'C55 H74 Cl2 Cu2 F2 N10 O15'
_chemical_formula_weight 1351.22
_chemical_name_common
;
chlorido-(pefloxacinato-O,O')-(2,2'-bipyridine-N,N')-copper(II)
--methanol-water(2/1/8)
;
_chemical_name_systematic
;
chlorido-(1-ethyl-6-fluoro-7-(4-methylpiperazin-1-yl)-4-oxo-quinoline-
3-carboxylato-O,O')-(2,2'-bipyridine-N,N')-copper(II)--methanol-water(2/1/8)
;
_space_group_IT_number 14
_space_group_name_Hall '-P 2ybc'
_space_group_name_H-M_alt 'P 1 21/c 1'
_symmetry_cell_setting monoclinic
_symmetry_space_group_name_Hall '-P 2ybc'
_symmetry_space_group_name_H-M 'P 1 21/c 1'
_atom_sites_solution_hydrogens geom
_atom_sites_solution_primary direct
_atom_sites_solution_secondary difmap
_audit_creation_method SHELXL-97
_audit_update_record
;
2018-05-23 deposited with the CCDC.
2018-11-02 downloaded from the CCDC.
;
_cell_angle_alpha 90.00
_cell_angle_beta 97.631(2)
_cell_angle_gamma 90.00
_cell_formula_units_Z 4
_cell_length_a 17.0082(2)
_cell_length_b 24.7830(5)
_cell_length_c 14.5284(3)
_cell_measurement_reflns_used 12803
_cell_measurement_temperature 293(2)
_cell_measurement_theta_max 29.8530
_cell_measurement_theta_min 3.2670
_cell_volume 6069.69(19)
_computing_cell_refinement 'CrysAlis PRO (Agilent, 2011)'
_computing_data_collection 'CrysAlis PRO (Agilent, 2011)'
_computing_data_reduction 'CrysAlis PRO (Agilent, 2011)'
_computing_structure_refinement 'SHELXL-97 (Sheldrick, 2008)'
_computing_structure_solution 'SHELXS-97 (Sheldrick, 2008)'
_diffrn_ambient_temperature 293(2)
_diffrn_detector_area_resol_mean 10.4933
_diffrn_measured_fraction_theta_full 0.998
_diffrn_measured_fraction_theta_max 0.998
_diffrn_measurement_device_type 'SuperNova, Dual, Cu at zero, Atlas'
_diffrn_measurement_method '\w scans'
_diffrn_radiation_monochromator Mirror
_diffrn_radiation_source 'SuperNova (Mo) X-ray Source'
_diffrn_radiation_type MoK\a
_diffrn_radiation_wavelength 0.71073
_diffrn_reflns_av_R_equivalents 0.0251
_diffrn_reflns_av_sigmaI/netI 0.0345
_diffrn_reflns_limit_h_max 22
_diffrn_reflns_limit_h_min -22
_diffrn_reflns_limit_k_max 32
_diffrn_reflns_limit_k_min -17
_diffrn_reflns_limit_l_max 18
_diffrn_reflns_limit_l_min -17
_diffrn_reflns_number 33231
_diffrn_reflns_theta_full 27.48
_diffrn_reflns_theta_max 27.48
_diffrn_reflns_theta_min 2.83
_exptl_absorpt_coefficient_mu 0.869
_exptl_absorpt_correction_T_max 0.8121
_exptl_absorpt_correction_T_min 0.6238
_exptl_absorpt_correction_type multi-scan
_exptl_absorpt_process_details '(CrysAlis PRO; Agilent, 2011)'
_exptl_crystal_colour blue
_exptl_crystal_density_diffrn 1.479
_exptl_crystal_density_method 'not measured'
_exptl_crystal_description block
_exptl_crystal_F_000 2816
_exptl_crystal_size_max 0.60
_exptl_crystal_size_mid 0.25
_exptl_crystal_size_min 0.25
_refine_diff_density_max 1.527
_refine_diff_density_min -0.538
_refine_diff_density_rms 0.064
_refine_ls_extinction_method none
_refine_ls_goodness_of_fit_ref 1.033
_refine_ls_hydrogen_treatment mixed
_refine_ls_matrix_type full
_refine_ls_number_parameters 823
_refine_ls_number_reflns 13894
_refine_ls_number_restraints 16
_refine_ls_restrained_S_all 1.032
_refine_ls_R_factor_all 0.0680
_refine_ls_R_factor_gt 0.0485
_refine_ls_shift/su_max 0.001
_refine_ls_shift/su_mean 0.000
_refine_ls_structure_factor_coef Fsqd
_refine_ls_weighting_details 'calc w=1/[\s^2^(Fo^2^)+(0.0610P)^2^+5.1477P] where P=(Fo^2^+2Fc^2^)/3'
_refine_ls_weighting_scheme calc
_refine_ls_wR_factor_gt 0.1255
_refine_ls_wR_factor_ref 0.1386
_reflns_number_gt 10660
_reflns_number_total 13894
_reflns_threshold_expression >2\s(I)
_cod_data_source_file c8nj05338c2.cif
_cod_data_source_block 4
_cod_depositor_comments 'Adding full bibliography for 7057888--7057890.cif.'
_cod_original_sg_symbol_H-M 'P 21/c'
_cod_database_code 7057890

loop_
_symmetry_equiv_pos_as_xyz
'x, y, z'
'-x, y+1/2, -z+1/2'
'-x, -y, -z'
'x, -y-1/2, z-1/2'

loop_
_atom_site_label
_atom_site_type_symbol
_atom_site_fract_x
_atom_site_fract_y
_atom_site_fract_z
_atom_site_U_iso_or_equiv
_atom_site_adp_type
_atom_site_occupancy
_atom_site_symmetry_multiplicity
_atom_site_calc_flag
_atom_site_refinement_flags
Cu1 Cu 0.034451(18) 0.419805(15) 0.63223(2) 0.03663(10) Uani 1 1 d .
Cl1 Cl 0.02142(4) 0.43067(3) 0.80350(5) 0.04534(18) Uani 1 1 d .
F1 F -0.14892(10) 0.66330(7) 0.59147(14) 0.0524(5) Uani 1 1 d .
N1 N 0.12673(12) 0.46955(10) 0.62693(15) 0.0366(5) Uani 1 1 d .
N2 N 0.12164(13) 0.36462(11) 0.63208(17) 0.0420(6) Uani 1 1 d .
N3 N -0.27989(12) 0.46331(9) 0.63014(14) 0.0304(5) Uani 1 1 d .
N4 N -0.30947(13) 0.65805(10) 0.60326(17) 0.0375(5) Uani 1 1 d .
N5 N -0.41438(14) 0.74601(10) 0.62296(18) 0.0445(6) Uani 1 1 d .
O1 O -0.04304(11) 0.36391(9) 0.60393(16) 0.0468(5) Uani 1 1 d .
O2 O -0.16050(12) 0.32557(9) 0.59365(16) 0.0473(5) Uani 1 1 d .
O3 O -0.04376(10) 0.47668(8) 0.59974(14) 0.0399(4) Uani 1 1 d .
C1 C -0.11808(16) 0.36605(12) 0.60416(18) 0.0351(6) Uani 1 1 d .
C2 C -0.15555(15) 0.41980(11) 0.61502(17) 0.0313(5) Uani 1 1 d .
C3 C -0.23478(15) 0.41948(11) 0.62649(17) 0.0312(5) Uani 1 1 d .
H3 H -0.2586 0.3861 0.6321 0.037 Uiso 1 1 calc R
C4 C -0.11713(14) 0.47059(11) 0.60884(16) 0.0307(5) Uani 1 1 d .
C5 C -0.16613(14) 0.51787(11) 0.61132(16) 0.0295(5) Uani 1 1 d .
C6 C -0.24758(14) 0.51398(11) 0.62009(16) 0.0292(5) Uani 1 1 d .
C7 C -0.13393(15) 0.57012(12) 0.60460(19) 0.0361(6) Uani 1 1 d .
H7 H -0.0802 0.5742 0.6004 0.043 Uiso 1 1 calc R
C8 C -0.18094(15) 0.61440(11) 0.60424(19) 0.0356(6) Uani 1 1 d .
C9 C -0.26339(15) 0.61152(11) 0.61122(18) 0.0331(6) Uani 1 1 d .
C10 C -0.29438(15) 0.56049(11) 0.62050(18) 0.0332(6) Uani 1 1 d .
H10 H -0.3478 0.5570 0.6272 0.040 Uiso 1 1 calc R
C11 C -0.36554(14) 0.45558(11) 0.63704(19) 0.0345(6) Uani 1 1 d .
H11A H -0.3839 0.4844 0.6740 0.041 Uiso 1 1 calc R
H11B H -0.3730 0.4217 0.6681 0.041 Uiso 1 1 calc R
C12 C -0.41396(16) 0.45529(14) 0.5420(2) 0.0469(7) Uani 1 1 d .
H12A H -0.4054 0.4884 0.5105 0.070 Uiso 1 1 calc R
H12B H -0.4692 0.4519 0.5485 0.070 Uiso 1 1 calc R
H12C H -0.3981 0.4254 0.5068 0.070 Uiso 1 1 calc R
C13 C -0.28690(17) 0.70173(12) 0.6701(2) 0.0425(7) Uani 1 1 d .
H13A H -0.2299 0.7070 0.6769 0.051 Uiso 1 1 calc R
H13B H -0.3015 0.6921 0.7302 0.051 Uiso 1 1 calc R
C14 C -0.32850(17) 0.75325(12) 0.6362(2) 0.0446(7) Uani 1 1 d .
H14A H -0.3143 0.7818 0.6811 0.054 Uiso 1 1 calc R
H14B H -0.3112 0.7640 0.5779 0.054 Uiso 1 1 calc R
C15 C -0.39603(16) 0.65063(12) 0.5876(2) 0.0433(7) Uani 1 1 d .
H15A H -0.4147 0.6390 0.6446 0.052 Uiso 1 1 calc R
H15B H -0.4097 0.6230 0.5409 0.052 Uiso 1 1 calc R
C16 C -0.43506(17) 0.70325(13) 0.5555(2) 0.0470(7) Uani 1 1 d .
H16A H -0.4185 0.7135 0.4966 0.056 Uiso 1 1 calc R
H16B H -0.4922 0.6985 0.5460 0.056 Uiso 1 1 calc R
C17 C -0.4549(2) 0.79681(15) 0.5926(3) 0.0650(10) Uani 1 1 d .
H17A H -0.4458 0.8230 0.6415 0.098 Uiso 1 1 calc R
H17B H -0.5108 0.7903 0.5781 0.098 Uiso 1 1 calc R
H17C H -0.4345 0.8101 0.5384 0.098 Uiso 1 1 calc R
C18 C 0.12317(17) 0.52317(14) 0.6255(2) 0.0447(7) Uani 1 1 d .
H18 H 0.0740 0.5399 0.6232 0.054 Uiso 1 1 calc R
C19 C 0.19039(19) 0.55478(14) 0.6272(2) 0.0500(8) Uani 1 1 d .
H19 H 0.1867 0.5922 0.6263 0.060 Uiso 1 1 calc R
C20 C 0.26322(18) 0.52957(16) 0.6305(2) 0.0527(8) Uani 1 1 d .
H20 H 0.3093 0.5500 0.6318 0.063 Uiso 1 1 calc R
C21 C 0.26710(17) 0.47465(15) 0.6317(2) 0.0466(7) Uani 1 1 d .
H21 H 0.3158 0.4573 0.6337 0.056 Uiso 1 1 calc R
C22 C 0.19807(16) 0.44491(13) 0.62973(18) 0.0394(7) Uani 1 1 d .
C23 C 0.19487(16) 0.38537(13) 0.63069(18) 0.0400(6) Uani 1 1 d .
C24 C 0.26050(19) 0.35190(16) 0.6298(2) 0.0530(8) Uani 1 1 d .
H24 H 0.3108 0.3666 0.6295 0.064 Uiso 1 1 calc R
C25 C 0.2501(2) 0.29679(16) 0.6292(2) 0.0583(9) Uani 1 1 d .
H25 H 0.2932 0.2739 0.6273 0.070 Uiso 1 1 calc R
C26 C 0.1756(2) 0.27587(15) 0.6315(3) 0.0594(9) Uani 1 1 d .
H26 H 0.1677 0.2388 0.6326 0.071 Uiso 1 1 calc R
Cu2 Cu 0.459490(17) 0.551747(14) 0.87991(2) 0.03271(9) Uani 1 1 d .
Cl2 Cl 0.47321(4) 0.54350(4) 0.70516(5) 0.04749(19) Uani 1 1 d .
F2 F 0.64250(10) 0.31098(7) 0.88665(13) 0.0491(4) Uani 1 1 d .
N6 N 0.37040(12) 0.60468(9) 0.88400(15) 0.0324(5) Uani 1 1 d .
N7 N 0.36950(12) 0.50001(9) 0.87933(14) 0.0305(5) Uani 1 1 d .
N8 N 0.77156(12) 0.51280(9) 0.86078(14) 0.0316(5) Uani 1 1 d .
N9 N 0.80132(13) 0.31680(10) 0.86849(17) 0.0398(5) Uani 1 1 d .
N10 N 0.90200(15) 0.22709(10) 0.84261(18) 0.0444(6) Uani 1 1 d .
O4 O 0.53528(11) 0.60861(8) 0.90606(15) 0.0436(5) Uani 1 1 d .
O5 O 0.64502(13) 0.64988(9) 0.88059(18) 0.0571(6) Uani 1 1 d .
O6 O 0.53971(10) 0.49570(8) 0.90597(13) 0.0350(4) Uani 1 1 d .
C27 C 0.11234(19) 0.31127(14) 0.6323(2) 0.0518(8) Uani 1 1 d .
H27 H 0.0617 0.2972 0.6331 0.062 Uiso 1 1 calc R
C28 C 0.60729(15) 0.60816(12) 0.88892(19) 0.0369(6) Uani 1 1 d .
C29 C 0.64726(14) 0.55435(11) 0.88083(17) 0.0318(5) Uani 1 1 d .
C30 C 0.72536(15) 0.55587(11) 0.86675(18) 0.0329(6) Uani 1 1 d .
H30 H 0.7480 0.5896 0.8609 0.039 Uiso 1 1 calc R
C31 C 0.61125(14) 0.50324(11) 0.89023(16) 0.0287(5) Uani 1 1 d .
C32 C 0.66013(14) 0.45638(11) 0.88127(16) 0.0290(5) Uani 1 1 d .
C33 C 0.74066(14) 0.46132(11) 0.86840(16) 0.0290(5) Uani 1 1 d .
C34 C 0.62838(14) 0.40420(11) 0.88518(18) 0.0327(6) Uani 1 1 d .
H34 H 0.5754 0.3998 0.8930 0.039 Uiso 1 1 calc R
C35 C 0.67440(15) 0.36033(11) 0.87768(19) 0.0352(6) Uani 1 1 d .
C36 C 0.75603(15) 0.36340(11) 0.86683(18) 0.0335(6) Uani 1 1 d .
C37 C 0.78738(15) 0.41472(11) 0.86185(18) 0.0332(6) Uani 1 1 d .
H37 H 0.8405 0.4186 0.8540 0.040 Uiso 1 1 calc R
C38 C 0.85696(14) 0.52168(12) 0.85464(19) 0.0358(6) Uani 1 1 d .
H38A H 0.8639 0.5566 0.8267 0.043 Uiso 1 1 calc R
H38B H 0.8756 0.4943 0.8151 0.043 Uiso 1 1 calc R
C39 C 0.90509(17) 0.51946(16) 0.9487(2) 0.0516(8) Uani 1 1 d .
H39A H 0.8868 0.5467 0.9878 0.077 Uiso 1 1 calc R
H39B H 0.9599 0.5257 0.9429 0.077 Uiso 1 1 calc R
H39C H 0.8994 0.4845 0.9757 0.077 Uiso 1 1 calc R
C40 C 0.77484(17) 0.27243(12) 0.8045(2) 0.0425(7) Uani 1 1 d .
H40A H 0.7865 0.2811 0.7426 0.051 Uiso 1 1 calc R
H40B H 0.7179 0.2678 0.8015 0.051 Uiso 1 1 calc R
C41 C 0.81654(17) 0.22055(13) 0.8374(2) 0.0446(7) Uani 1 1 d .
H41A H 0.8030 0.2110 0.8981 0.053 Uiso 1 1 calc R
H41B H 0.7990 0.1916 0.7947 0.053 Uiso 1 1 calc R
C42 C 0.88801(16) 0.32293(13) 0.8793(3) 0.0490(8) Uani 1 1 d .
H42A H 0.9044 0.3505 0.9252 0.059 Uiso 1 1 calc R
H42B H 0.9045 0.3340 0.8207 0.059 Uiso 1 1 calc R
C43 C 0.92636(18) 0.26984(14) 0.9096(3) 0.0543(8) Uani 1 1 d .
H43A H 0.9836 0.2738 0.9163 0.065 Uiso 1 1 calc R
H43B H 0.9117 0.2599 0.9696 0.065 Uiso 1 1 calc R
C44 C 0.9445(2) 0.17654(14) 0.8681(3) 0.0600(9) Uani 1 1 d .
H44A H 0.9305 0.1637 0.9261 0.090 Uiso 1 1 calc R
H44B H 1.0007 0.1829 0.8743 0.090 Uiso 1 1 calc R
H44C H 0.9302 0.1500 0.8207 0.090 Uiso 1 1 calc R
C45 C 0.37777(17) 0.65807(12) 0.8911(2) 0.0423(7) Uani 1 1 d .
H45 H 0.4278 0.6734 0.8925 0.051 Uiso 1 1 calc R
C46 C 0.31330(19) 0.69145(13) 0.8966(2) 0.0484(7) Uani 1 1 d .
H46 H 0.3201 0.7286 0.9022 0.058 Uiso 1 1 calc R
C47 C 0.23919(19) 0.66897(14) 0.8936(2) 0.0502(8) Uani 1 1 d .
H47 H 0.1952 0.6907 0.8975 0.060 Uiso 1 1 calc R
C48 C 0.23063(17) 0.61376(13) 0.8846(2) 0.0424(7) Uani 1 1 d .
H48 H 0.1808 0.5978 0.8814 0.051 Uiso 1 1 calc R
C49 C 0.29787(15) 0.58243(11) 0.88057(17) 0.0331(6) Uani 1 1 d .
C50 C 0.29701(14) 0.52293(11) 0.87602(16) 0.0300(5) Uani 1 1 d .
C51 C 0.22885(16) 0.49226(13) 0.8689(2) 0.0403(6) Uani 1 1 d .
H51 H 0.1794 0.5087 0.8647 0.048 Uiso 1 1 calc R
C52 C 0.23509(18) 0.43693(13) 0.8680(2) 0.0473(7) Uani 1 1 d .
H52 H 0.1898 0.4156 0.8637 0.057 Uiso 1 1 calc R
C53 C 0.30906(18) 0.41336(13) 0.8733(2) 0.0481(7) Uani 1 1 d .
H53 H 0.3144 0.3760 0.8736 0.058 Uiso 1 1 calc R
C54 C 0.37504(16) 0.44622(11) 0.8783(2) 0.0382(6) Uani 1 1 d .
H54 H 0.4249 0.4304 0.8811 0.046 Uiso 1 1 calc R
O7 O 0.94614(17) 0.23726(11) 0.66401(19) 0.0689(7) Uani 1 1 d D
H7A H 0.9407 0.2374 0.7195 0.103 Uiso 1 1 d RD
H7B H 0.926(3) 0.2644(12) 0.640(3) 0.103 Uiso 1 1 d D
O8 O 1.0429(3) 0.15010(15) 0.6326(3) 0.1201(15) Uani 1 1 d D
H8A H 1.0052 0.1701 0.6365 0.180 Uiso 1 1 d RD
H8B H 1.081(3) 0.152(3) 0.605(5) 0.180 Uiso 1 1 d D
O9 O 0.95036(19) 0.06465(14) 0.6964(3) 0.0857(9) Uani 1 1 d D
H9A H 0.983(3) 0.085(2) 0.676(4) 0.129 Uiso 1 1 d D
H9B H 0.971(3) 0.0348(11) 0.701(4) 0.129 Uiso 1 1 d D
O10 O 0.3956(2) 0.66127(15) 0.6653(2) 0.0824(8) Uani 1 1 d D
H10A H 0.418(3) 0.6320(12) 0.669(4) 0.124 Uiso 1 1 d D
H10B H 0.423(3) 0.679(2) 0.704(3) 0.124 Uiso 1 1 d D
O11 O -0.33324(16) 0.31842(12) 0.5198(2) 0.0639(7) Uani 1 1 d D
H11C H -0.2848(7) 0.316(2) 0.522(3) 0.096 Uiso 1 1 d D
H11D H -0.356(2) 0.321(2) 0.4667(14) 0.096 Uiso 1 1 d D
O12 O -0.47636(19) 0.72767(12) 0.7918(2) 0.0785(9) Uani 1 1 d D
H12D H -0.455(3) 0.730(2) 0.745(2) 0.118 Uiso 1 1 d D
H12E H -0.451(3) 0.7030(16) 0.820(3) 0.118 Uiso 1 1 d D
O13 O -0.4401(2) 0.32432(12) 0.6619(2) 0.0766(8) Uani 1 1 d D
H13C H -0.470(3) 0.2985(14) 0.666(4) 0.115 Uiso 1 1 d D
H13D H -0.412(3) 0.322(2) 0.620(3) 0.115 Uiso 1 1 d D
O14 O 0.44404(17) 0.40688(16) 0.6866(3) 0.0961(11) Uani 1 1 d D
H14C H 0.468(4) 0.4354(14) 0.694(5) 0.144 Uiso 1 1 d D
H14D H 0.478(3) 0.384(2) 0.678(5) 0.144 Uiso 1 1 d D
C55 C 0.1348(4) 0.3101(2) 0.8983(7) 0.213(5) Uani 1 1 d .
H55A H 0.1894 0.3078 0.9253 0.319 Uiso 1 1 calc R
H55B H 0.1319 0.3229 0.8356 0.319 Uiso 1 1 calc R
H55C H 0.1109 0.2750 0.8985 0.319 Uiso 1 1 calc R
O15 O 0.0943(2) 0.34605(16) 0.9505(3) 0.1058(11) Uani 1 1 d .
H15 H 0.0755 0.3707 0.9170 0.159 Uiso 1 1 calc R

loop_
_atom_site_aniso_label
_atom_site_aniso_U_11
_atom_site_aniso_U_22
_atom_site_aniso_U_33
_atom_site_aniso_U_23
_atom_site_aniso_U_13
_atom_site_aniso_U_12
Cu1 0.02349(16) 0.0415(2) 0.0448(2) -0.00307(15) 0.00437(13) 0.00476(13)
Cl1 0.0402(4) 0.0541(5) 0.0425(4) -0.0018(3) 0.0086(3) 0.0019(3)
F1 0.0370(9) 0.0338(9) 0.0880(13) 0.0064(9) 0.0140(9) -0.0043(7)
N1 0.0270(11) 0.0475(15) 0.0357(12) -0.0003(10) 0.0054(9) 0.0017(10)
N2 0.0300(12) 0.0466(15) 0.0490(14) -0.0011(11) 0.0035(10) 0.0082(11)
N3 0.0242(10) 0.0339(12) 0.0336(11) 0.0015(9) 0.0058(8) 0.0007(9)
N4 0.0273(11) 0.0326(12) 0.0521(14) -0.0022(10) 0.0033(10) 0.0028(9)
N5 0.0373(13) 0.0357(14) 0.0627(16) 0.0128(12) 0.0149(12) 0.0090(11)
O1 0.0292(10) 0.0415(12) 0.0686(14) -0.0147(10) 0.0021(9) 0.0044(9)
O2 0.0369(11) 0.0357(12) 0.0694(14) -0.0056(10) 0.0073(10) 0.0019(9)
O3 0.0251(9) 0.0420(12) 0.0531(11) 0.0057(9) 0.0067(8) 0.0037(8)
C1 0.0322(13) 0.0363(15) 0.0364(13) -0.0038(11) 0.0028(11) 0.0058(12)
C2 0.0269(12) 0.0350(14) 0.0316(12) 0.0000(10) 0.0025(10) 0.0021(10)
C3 0.0298(12) 0.0305(14) 0.0328(13) 0.0004(10) 0.0028(10) 0.0017(11)
C4 0.0258(12) 0.0391(15) 0.0266(12) 0.0012(10) 0.0018(9) 0.0020(11)
C5 0.0248(11) 0.0335(14) 0.0294(12) 0.0022(10) 0.0011(9) -0.0003(10)
C6 0.0275(12) 0.0322(14) 0.0282(12) 0.0004(10) 0.0045(10) 0.0017(10)
C7 0.0238(12) 0.0406(16) 0.0435(15) 0.0044(12) 0.0032(11) 0.0001(11)
C8 0.0311(13) 0.0304(14) 0.0453(15) 0.0043(11) 0.0044(11) -0.0038(11)
C9 0.0278(12) 0.0332(14) 0.0375(13) -0.0016(11) 0.0017(10) 0.0021(11)
C10 0.0252(12) 0.0357(15) 0.0389(14) -0.0022(11) 0.0052(10) 0.0007(11)
C11 0.0262(12) 0.0361(15) 0.0429(14) 0.0028(11) 0.0107(11) -0.0004(11)
C12 0.0285(14) 0.061(2) 0.0493(17) 0.0012(15) -0.0010(12) 0.0006(14)
C13 0.0375(15) 0.0324(15) 0.0559(17) -0.0006(13) 0.0000(13) 0.0041(12)
C14 0.0393(15) 0.0333(16) 0.0614(19) 0.0041(13) 0.0076(14) 0.0009(13)
C15 0.0284(13) 0.0386(16) 0.0622(19) 0.0005(14) 0.0029(13) -0.0005(12)
C16 0.0305(14) 0.0478(19) 0.0622(19) 0.0046(15) 0.0046(13) 0.0043(13)
C17 0.0502(19) 0.047(2) 0.100(3) 0.021(2) 0.0179(19) 0.0181(16)
C18 0.0346(15) 0.055(2) 0.0459(16) -0.0018(14) 0.0093(12) 0.0032(14)
C19 0.0467(17) 0.050(2) 0.0550(19) -0.0012(15) 0.0112(15) -0.0055(15)
C20 0.0342(15) 0.074(3) 0.0511(18) -0.0028(17) 0.0103(13) -0.0112(16)
C21 0.0277(13) 0.067(2) 0.0455(16) 0.0028(15) 0.0073(12) 0.0025(14)
C22 0.0275(13) 0.061(2) 0.0300(13) 0.0012(13) 0.0060(10) 0.0059(13)
C23 0.0309(13) 0.0551(19) 0.0342(14) 0.0000(13) 0.0055(11) 0.0075(13)
C24 0.0353(15) 0.072(2) 0.0527(18) 0.0039(17) 0.0102(14) 0.0139(16)
C25 0.0482(19) 0.065(2) 0.063(2) 0.0011(18) 0.0103(16) 0.0234(17)
C26 0.056(2) 0.048(2) 0.073(2) -0.0018(17) 0.0047(17) 0.0155(17)
Cu2 0.02228(15) 0.03281(18) 0.04338(19) -0.00438(14) 0.00566(13) 0.00234(13)
Cl2 0.0417(4) 0.0636(5) 0.0375(4) -0.0010(3) 0.0063(3) 0.0039(3)
F2 0.0369(9) 0.0357(9) 0.0772(12) -0.0003(8) 0.0171(8) -0.0024(7)
N6 0.0296(11) 0.0312(12) 0.0369(11) -0.0030(9) 0.0063(9) 0.0032(9)
N7 0.0254(10) 0.0325(12) 0.0339(11) 0.0003(9) 0.0049(8) 0.0029(9)
N8 0.0233(10) 0.0379(13) 0.0340(11) 0.0015(9) 0.0053(8) 0.0000(9)
N9 0.0276(11) 0.0358(13) 0.0557(14) -0.0059(11) 0.0046(10) 0.0042(10)
N10 0.0438(13) 0.0387(14) 0.0533(14) 0.0055(11) 0.0161(11) 0.0116(11)
O4 0.0280(9) 0.0374(11) 0.0655(13) -0.0134(10) 0.0072(9) 0.0007(8)
O5 0.0438(12) 0.0354(12) 0.0957(18) 0.0038(12) 0.0220(12) 0.0010(10)
O6 0.0244(8) 0.0353(10) 0.0460(10) 0.0022(8) 0.0072(8) 0.0022(8)
C27 0.0390(16) 0.0463(19) 0.070(2) -0.0014(16) 0.0057(15) 0.0052(14)
C28 0.0296(13) 0.0363(15) 0.0446(15) -0.0035(12) 0.0040(11) 0.0004(12)
C29 0.0237(12) 0.0396(15) 0.0317(12) -0.0003(11) 0.0022(10) 0.0025(11)
C30 0.0282(12) 0.0360(15) 0.0345(13) 0.0019(11) 0.0037(10) -0.0011(11)
C31 0.0221(11) 0.0381(14) 0.0257(11) -0.0007(10) 0.0020(9) 0.0027(10)
C32 0.0243(11) 0.0365(14) 0.0262(11) -0.0009(10) 0.0035(9) 0.0016(10)
C33 0.0237(11) 0.0351(14) 0.0281(12) -0.0014(10) 0.0033(9) 0.0014(10)
C34 0.0227(11) 0.0379(15) 0.0377(13) -0.0015(11) 0.0050(10) -0.0021(11)
C35 0.0305(13) 0.0347(15) 0.0409(14) 0.0002(11) 0.0066(11) -0.0002(11)
C36 0.0274(12) 0.0388(15) 0.0344(13) -0.0020(11) 0.0048(10) 0.0050(11)
C37 0.0232(12) 0.0416(15) 0.0355(13) -0.0020(11) 0.0064(10) 0.0020(11)
C38 0.0233(12) 0.0431(16) 0.0423(14) 0.0034(12) 0.0092(11) -0.0010(11)
C39 0.0298(14) 0.075(2) 0.0491(17) -0.0001(16) 0.0005(13) -0.0073(15)
C40 0.0360(14) 0.0413(17) 0.0502(16) -0.0082(13) 0.0062(12) 0.0038(13)
C41 0.0451(16) 0.0391(17) 0.0511(17) -0.0020(13) 0.0123(13) 0.0032(13)
C42 0.0269(13) 0.0422(18) 0.078(2) -0.0058(16) 0.0067(14) 0.0042(13)
C43 0.0340(15) 0.052(2) 0.076(2) 0.0008(17) 0.0032(15) 0.0092(14)
C44 0.058(2) 0.045(2) 0.079(2) 0.0138(17) 0.0182(18) 0.0188(17)
C45 0.0384(15) 0.0396(17) 0.0495(16) -0.0008(13) 0.0083(13) 0.0003(13)
C46 0.0544(18) 0.0327(16) 0.0586(19) -0.0017(14) 0.0092(15) 0.0114(14)
C47 0.0453(17) 0.0478(19) 0.0583(19) 0.0006(15) 0.0101(15) 0.0193(15)
C48 0.0319(14) 0.0460(18) 0.0499(16) -0.0001(13) 0.0072(12) 0.0089(13)
C49 0.0276(12) 0.0405(15) 0.0311(13) -0.0011(11) 0.0037(10) 0.0040(11)
C50 0.0258(12) 0.0376(14) 0.0275(12) 0.0010(10) 0.0068(9) 0.0023(11)
C51 0.0267(13) 0.0488(18) 0.0462(16) 0.0008(13) 0.0080(12) 0.0017(12)
C52 0.0341(15) 0.0462(18) 0.0628(19) -0.0003(15) 0.0106(14) -0.0070(13)
C53 0.0435(16) 0.0350(16) 0.066(2) -0.0024(14) 0.0085(15) -0.0019(13)
C54 0.0313(13) 0.0327(15) 0.0509(16) -0.0013(12) 0.0062(12) 0.0057(11)
O7 0.0858(19) 0.0541(16) 0.0751(17) 0.0144(13) 0.0414(15) 0.0221(14)
O8 0.162(4) 0.063(2) 0.156(4) 0.022(2) 0.098(3) 0.033(2)
O9 0.0668(18) 0.065(2) 0.135(3) 0.010(2) 0.0477(19) 0.0105(15)
O10 0.088(2) 0.080(2) 0.077(2) 0.0128(17) 0.0043(16) 0.0062(18)
O11 0.0594(15) 0.0583(16) 0.0762(17) -0.0021(14) 0.0173(14) -0.0033(14)
O12 0.092(2) 0.0636(18) 0.090(2) 0.0236(15) 0.0518(18) 0.0282(15)
O13 0.093(2) 0.0558(17) 0.087(2) -0.0126(15) 0.0340(17) -0.0146(15)
O14 0.0489(16) 0.087(3) 0.158(3) -0.015(2) 0.0354(19) -0.0082(16)
C55 0.169(6) 0.067(4) 0.453(15) 0.019(6) 0.227(9) 0.023(4)
O15 0.108(3) 0.090(3) 0.123(3) 0.029(2) 0.031(2) 0.008(2)

loop_
_atom_type_symbol
_atom_type_description
_atom_type_scat_dispersion_real
_atom_type_scat_dispersion_imag
_atom_type_scat_source
C C 0.0033 0.0016 'International Tables Vol C Tables 4.2.6.8 and 6.1.1.4'
H H 0.0000 0.0000 'International Tables Vol C Tables 4.2.6.8 and 6.1.1.4'
N N 0.0061 0.0033 'International Tables Vol C Tables 4.2.6.8 and 6.1.1.4'
O O 0.0106 0.0060 'International Tables Vol C Tables 4.2.6.8 and 6.1.1.4'
F F 0.0171 0.0103 'International Tables Vol C Tables 4.2.6.8 and 6.1.1.4'
Cl Cl 0.1484 0.1585 'International Tables Vol C Tables 4.2.6.8 and 6.1.1.4'
Cu Cu 0.3201 1.2651 'International Tables Vol C Tables 4.2.6.8 and 6.1.1.4'

loop_
_geom_angle_atom_site_label_1
_geom_angle_atom_site_label_2
_geom_angle_atom_site_label_3
_geom_angle
O1 Cu1 O3 92.46(8)
O1 Cu1 N1 162.65(9)
O3 Cu1 N1 93.35(9)
O1 Cu1 N2 89.68(10)
O3 Cu1 N2 165.10(9)
N1 Cu1 N2 80.66(10)
O1 Cu1 Cl1 98.02(7)
O3 Cu1 Cl1 90.86(6)
N1 Cu1 Cl1 98.22(7)
N2 Cu1 Cl1 103.45(7)
C18 N1 C22 119.3(3)
C18 N1 Cu1 125.49(19)
C22 N1 Cu1 115.1(2)
C27 N2 C23 119.2(3)
C27 N2 Cu1 125.8(2)
C23 N2 Cu1 114.9(2)
C3 N3 C6 119.7(2)
C3 N3 C11 118.2(2)
C6 N3 C11 122.0(2)
C9 N4 C13 117.4(2)
C9 N4 C15 116.8(2)
C13 N4 C15 111.3(2)
C16 N5 C14 109.1(2)
C16 N5 C17 111.0(3)
C14 N5 C17 110.8(2)
C1 O1 Cu1 128.86(19)
C4 O3 Cu1 122.12(18)
O2 C1 O1 122.3(3)
O2 C1 C2 119.2(2)
O1 C1 C2 118.5(2)
C3 C2 C4 118.4(2)
C3 C2 C1 116.4(2)
C4 C2 C1 125.1(2)
N3 C3 C2 125.2(2)
N3 C3 H3 117.4
C2 C3 H3 117.4
O3 C4 C2 124.8(2)
O3 C4 C5 118.8(2)
C2 C4 C5 116.4(2)
C6 C5 C7 117.6(2)
C6 C5 C4 121.6(2)
C7 C5 C4 120.8(2)
N3 C6 C10 120.8(2)
N3 C6 C5 118.6(2)
C10 C6 C5 120.6(2)
C8 C7 C5 120.5(2)
C8 C7 H7 119.8
C5 C7 H7 119.8
F1 C8 C7 118.5(2)
F1 C8 C9 118.3(2)
C7 C8 C9 123.1(3)
C10 C9 N4 123.3(2)
C10 C9 C8 116.4(2)
N4 C9 C8 120.2(2)
C9 C10 C6 121.8(2)
C9 C10 H10 119.1
C6 C10 H10 119.1
N3 C11 C12 111.1(2)
N3 C11 H11A 109.4
C12 C11 H11A 109.4
N3 C11 H11B 109.4
C12 C11 H11B 109.4
H11A C11 H11B 108.0
C11 C12 H12A 109.5
C11 C12 H12B 109.5
H12A C12 H12B 109.5
C11 C12 H12C 109.5
H12A C12 H12C 109.5
H12B C12 H12C 109.5
N4 C13 C14 109.7(2)
N4 C13 H13A 109.7
C14 C13 H13A 109.7
N4 C13 H13B 109.7
C14 C13 H13B 109.7
H13A C13 H13B 108.2
N5 C14 C13 110.9(2)
N5 C14 H14A 109.5
C13 C14 H14A 109.5
N5 C14 H14B 109.5
C13 C14 H14B 109.5
H14A C14 H14B 108.1
N4 C15 C16 109.3(2)
N4 C15 H15A 109.8
C16 C15 H15A 109.8
N4 C15 H15B 109.8
C16 C15 H15B 109.8
H15A C15 H15B 108.3
N5 C16 C15 111.4(3)
N5 C16 H16A 109.4
C15 C16 H16A 109.4
N5 C16 H16B 109.4
C15 C16 H16B 109.4
H16A C16 H16B 108.0
N5 C17 H17A 109.5
N5 C17 H17B 109.5
H17A C17 H17B 109.5
N5 C17 H17C 109.5
H17A C17 H17C 109.5
H17B C17 H17C 109.5
N1 C18 C19 122.0(3)
N1 C18 H18 119.0
C19 C18 H18 119.0
C20 C19 C18 118.6(3)
C20 C19 H19 120.7
C18 C19 H19 120.7
C21 C20 C19 119.6(3)
C21 C20 H20 120.2
C19 C20 H20 120.2
C20 C21 C22 119.5(3)
C20 C21 H21 120.3
C22 C21 H21 120.3
N1 C22 C21 121.0(3)
N1 C22 C23 114.6(2)
C21 C22 C23 124.4(3)
N2 C23 C24 121.0(3)
N2 C23 C22 114.6(2)
C24 C23 C22 124.4(3)
C25 C24 C23 119.2(3)
C25 C24 H24 120.4
C23 C24 H24 120.4
C26 C25 C24 119.5(3)
C26 C25 H25 120.2
C24 C25 H25 120.2
C25 C26 C27 118.7(4)
C25 C26 H26 120.7
C27 C26 H26 120.7
O4 Cu2 O6 92.90(8)
O4 Cu2 N7 165.92(8)
O6 Cu2 N7 93.42(8)
O4 Cu2 N6 90.23(8)
O6 Cu2 N6 165.96(8)
N7 Cu2 N6 80.73(9)
O4 Cu2 Cl2 96.13(7)
O6 Cu2 Cl2 88.99(6)
N7 Cu2 Cl2 96.55(6)
N6 Cu2 Cl2 104.29(6)
C45 N6 C49 119.1(2)
C45 N6 Cu2 125.94(19)
C49 N6 Cu2 114.95(18)
C54 N7 C50 118.9(2)
C54 N7 Cu2 125.85(18)
C50 N7 Cu2 115.17(18)
C30 N8 C33 119.8(2)
C30 N8 C38 118.3(2)
C33 N8 C38 121.6(2)
C36 N9 C42 117.6(2)
C36 N9 C40 119.2(2)
C42 N9 C40 111.3(2)
C41 N10 C43 108.0(2)
C41 N10 C44 111.9(3)
C43 N10 C44 111.3(3)
C28 O4 Cu2 126.22(18)
C31 O6 Cu2 121.22(17)
N2 C27 C26 122.3(3)
N2 C27 H27 118.9
C26 C27 H27 118.9
O5 C28 O4 122.4(3)
O5 C28 C29 119.2(2)
O4 C28 C29 118.4(2)
C30 C29 C31 118.5(2)
C30 C29 C28 116.3(2)
C31 C29 C28 125.2(2)
N8 C30 C29 125.3(3)
N8 C30 H30 117.3
C29 C30 H30 117.3
O6 C31 C29 125.4(2)
O6 C31 C32 118.1(2)
C29 C31 C32 116.6(2)
C34 C32 C33 118.0(2)
C34 C32 C31 120.5(2)
C33 C32 C31 121.5(2)
N8 C33 C37 121.6(2)
N8 C33 C32 118.3(2)
C37 C33 C32 120.1(2)
C35 C34 C32 120.4(2)
C35 C34 H34 119.8
C32 C34 H34 119.8
F2 C35 C34 118.4(2)
F2 C35 C36 118.1(2)
C34 C35 C36 123.4(3)
C37 C36 N9 123.3(2)
C37 C36 C35 116.4(2)
N9 C36 C35 120.2(3)
C36 C37 C33 121.6(2)
C36 C37 H37 119.2
C33 C37 H37 119.2
N8 C38 C39 111.1(2)
N8 C38 H38A 109.4
C39 C38 H38A 109.4
N8 C38 H38B 109.4
C39 C38 H38B 109.4
H38A C38 H38B 108.0
C38 C39 H39A 109.5
C38 C39 H39B 109.5
H39A C39 H39B 109.5
C38 C39 H39C 109.5
H39A C39 H39C 109.5
H39B C39 H39C 109.5
N9 C40 C41 110.1(2)
N9 C40 H40A 109.6
C41 C40 H40A 109.6
N9 C40 H40B 109.6
C41 C40 H40B 109.6
H40A C40 H40B 108.2
N10 C41 C40 110.2(2)
N10 C41 H41A 109.6
C40 C41 H41A 109.6
N10 C41 H41B 109.6
C40 C41 H41B 109.6
H41A C41 H41B 108.1
N9 C42 C43 109.3(3)
N9 C42 H42A 109.8
C43 C42 H42A 109.8
N9 C42 H42B 109.8
C43 C42 H42B 109.8
H42A C42 H42B 108.3
N10 C43 C42 111.4(3)
N10 C43 H43A 109.3
C42 C43 H43A 109.3
N10 C43 H43B 109.3
C42 C43 H43B 109.3
H43A C43 H43B 108.0
N10 C44 H44A 109.5
N10 C44 H44B 109.5
H44A C44 H44B 109.5
N10 C44 H44C 109.5
H44A C44 H44C 109.5
H44B C44 H44C 109.5
N6 C45 C46 122.1(3)
N6 C45 H45 119.0
C46 C45 H45 119.0
C47 C46 C45 119.1(3)
C47 C46 H46 120.4
C45 C46 H46 120.4
C46 C47 C48 119.3(3)
C46 C47 H47 120.3
C48 C47 H47 120.3
C47 C48 C49 118.7(3)
C47 C48 H48 120.6
C49 C48 H48 120.6
N6 C49 C48 121.6(3)
N6 C49 C50 114.5(2)
C48 C49 C50 123.8(2)
N7 C50 C51 121.7(3)
N7 C50 C49 114.5(2)
C51 C50 C49 123.9(2)
C52 C51 C50 119.0(3)
C52 C51 H51 120.5
C50 C51 H51 120.5
C51 C52 C53 119.5(3)
C51 C52 H52 120.3
C53 C52 H52 120.3
C52 C53 C54 118.8(3)
C52 C53 H53 120.6
C54 C53 H53 120.6
N7 C54 C53 122.1(3)
N7 C54 H54 119.0
C53 C54 H54 119.0
H7A O7 H7B 109.0
H8A O8 H8B 132.9
H9A O9 H9B 106(5)
H10A O10 H10B 102(6)
H11C O11 H11D 113(5)
H12D O12 H12E 101(5)
H13C O13 H13D 114(5)
H14C O14 H14D 105(6)
O15 C55 H55A 109.5
O15 C55 H55B 109.5
H55A C55 H55B 109.5
O15 C55 H55C 109.5
H55A C55 H55C 109.5
H55B C55 H55C 109.5
C55 O15 H15 109.5

loop_
_geom_bond_atom_site_label_1
_geom_bond_atom_site_label_2
_geom_bond_distance
Cu1 O1 1.919(2)
Cu1 O3 1.9525(19)
Cu1 N1 2.005(2)
Cu1 N2 2.017(2)
Cu1 Cl1 2.5415(8)
F1 C8 1.351(3)
N1 C18 1.330(4)
N1 C22 1.354(3)
N2 C27 1.332(4)
N2 C23 1.350(4)
N3 C3 1.335(3)
N3 C6 1.386(3)
N3 C11 1.486(3)
N4 C9 1.390(3)
N4 C13 1.471(4)
N4 C15 1.471(3)
N5 C16 1.455(4)
N5 C14 1.459(4)
N5 C17 1.474(4)
O1 C1 1.278(3)
O2 C1 1.233(3)
O3 C4 1.281(3)
C1 C2 1.494(4)
C2 C3 1.380(3)
C2 C4 1.427(4)
C3 H3 0.9300
C4 C5 1.441(4)
C5 C6 1.411(3)
C5 C7 1.414(4)
C6 C10 1.401(4)
C7 C8 1.357(4)
C7 H7 0.9300
C8 C9 1.421(3)
C9 C10 1.384(4)
C10 H10 0.9300
C11 C12 1.511(4)
C11 H11A 0.9700
C11 H11B 0.9700
C12 H12A 0.9600
C12 H12B 0.9600
C12 H12C 0.9600
C13 C14 1.510(4)
C13 H13A 0.9700
C13 H13B 0.9700
C14 H14A 0.9700
C14 H14B 0.9700
C15 C16 1.509(4)
C15 H15A 0.9700
C15 H15B 0.9700
C16 H16A 0.9700
C16 H16B 0.9700
C17 H17A 0.9600
C17 H17B 0.9600
C17 H17C 0.9600
C18 C19 1.383(4)
C18 H18 0.9300
C19 C20 1.383(5)
C19 H19 0.9300
C20 C21 1.363(5)
C20 H20 0.9300
C21 C22 1.383(4)
C21 H21 0.9300
C22 C23 1.477(4)
C23 C24 1.392(4)
C24 C25 1.377(5)
C24 H24 0.9300
C25 C26 1.373(5)
C25 H25 0.9300
C26 C27 1.390(4)
C26 H26 0.9300
Cu2 O4 1.914(2)
Cu2 O6 1.9487(18)
Cu2 N7 1.996(2)
Cu2 N6 2.011(2)
Cu2 Cl2 2.5883(8)
F2 C35 1.351(3)
N6 C45 1.332(4)
N6 C49 1.346(3)
N7 C54 1.337(3)
N7 C50 1.353(3)
N8 C30 1.335(3)
N8 C33 1.390(3)
N8 C38 1.483(3)
N9 C36 1.387(3)
N9 C42 1.470(3)
N9 C40 1.472(4)
N10 C41 1.454(4)
N10 C43 1.461(4)
N10 C44 1.469(4)
O4 C28 1.282(3)
O5 C28 1.231(3)
O6 C31 1.281(3)
C27 H27 0.9300
C28 C29 1.508(4)
C29 C30 1.371(3)
C29 C31 1.421(4)
C30 H30 0.9300
C31 C32 1.444(3)
C32 C34 1.405(4)
C32 C33 1.412(3)
C33 C37 1.412(4)
C34 C35 1.353(4)
C34 H34 0.9300
C35 C36 1.420(3)
C36 C37 1.385(4)
C37 H37 0.9300
C38 C39 1.498(4)
C38 H38A 0.9700
C38 H38B 0.9700
C39 H39A 0.9600
C39 H39B 0.9600
C39 H39C 0.9600
C40 C41 1.515(4)
C40 H40A 0.9700
C40 H40B 0.9700
C41 H41A 0.9700
C41 H41B 0.9700
C42 C43 1.508(4)
C42 H42A 0.9700
C42 H42B 0.9700
C43 H43A 0.9700
C43 H43B 0.9700
C44 H44A 0.9600
C44 H44B 0.9600
C44 H44C 0.9600
C45 C46 1.384(4)
C45 H45 0.9300
C46 C47 1.373(5)
C46 H46 0.9300
C47 C48 1.380(5)
C47 H47 0.9300
C48 C49 1.390(4)
C48 H48 0.9300
C49 C50 1.476(4)
C50 C51 1.379(4)
C51 C52 1.376(4)
C51 H51 0.9300
C52 C53 1.380(4)
C52 H52 0.9300
C53 C54 1.381(4)
C53 H53 0.9300
C54 H54 0.9300
O7 H7A 0.8239
O7 H7B 0.817(10)
O8 H8A 0.8191
O8 H8B 0.815(10)
O9 H9A 0.823(10)
O9 H9B 0.819(10)
O10 H10A 0.821(10)
O10 H10B 0.818(10)
O11 H11C 0.821(10)
O11 H11D 0.819(10)
O12 H12D 0.818(10)
O12 H12E 0.823(10)
O13 H13C 0.818(10)
O13 H13D 0.818(10)
O14 H14C 0.815(10)
O14 H14D 0.822(10)
C55 O15 1.409(6)
C55 H55A 0.9600
C55 H55B 0.9600
C55 H55C 0.9600
O15 H15 0.8200

loop_
_geom_hbond_atom_site_label_D
_geom_hbond_atom_site_label_H
_geom_hbond_atom_site_label_A
_geom_hbond_distance_DH
_geom_hbond_distance_HA
_geom_hbond_distance_DA
_geom_hbond_angle_DHA
_geom_hbond_site_symmetry_A
O7 H7A N10 0.82 2.00 2.807(3) 165.1 .
O7 H7B O2 0.817(10) 2.153(19) 2.938(3) 161(5) 1_655
O8 H8A O7 0.82 2.01 2.789(4) 158.8 .
O8 H8B O15 0.815(10) 2.28(6) 2.896(5) 133(7) 4_665
O9 H9A O8 0.823(10) 2.063(19) 2.865(5) 165(6) .
O9 H9B Cl1 0.819(10) 2.59(3) 3.355(3) 157(6) 2_646
O10 H10A Cl2 0.821(10) 2.414(15) 3.224(4) 169(6) .
O10 H10B O12 0.818(10) 2.323(17) 3.125(5) 167(6) 1_655
O11 H11C O2 0.821(10) 2.24(2) 2.996(3) 153(4) .
O11 H11D O10 0.819(10) 1.996(15) 2.803(4) 168(5) 3_566
O12 H12D N5 0.818(10) 2.024(14) 2.833(4) 170(6) .
O12 H12E O5 0.823(10) 2.191(19) 2.989(4) 163(5) 1_455
O13 H13C O12 0.818(10) 2.114(18) 2.909(4) 164(5) 2_446
O13 H13D O11 0.818(10) 2.114(12) 2.929(4) 175(6) .
O14 H14C Cl2 0.815(10) 2.69(3) 3.427(4) 152(6) .
O14 H14D O13 0.822(10) 2.075(12) 2.896(5) 177(7) 1_655
O15 H15 Cl1 0.82 2.32 3.129(4) 171.0 .

loop_
_geom_torsion_atom_site_label_1
_geom_torsion_atom_site_label_2
_geom_torsion_atom_site_label_3
_geom_torsion_atom_site_label_4
_geom_torsion
O1 Cu1 N1 C18 123.8(3)
O3 Cu1 N1 C18 14.5(2)
N2 Cu1 N1 C18 -179.2(2)
Cl1 Cu1 N1 C18 -76.9(2)
O1 Cu1 N1 C22 -59.5(4)
O3 Cu1 N1 C22 -168.88(19)
N2 Cu1 N1 C22 -2.62(18)
Cl1 Cu1 N1 C22 99.76(18)
O1 Cu1 N2 C27 -12.5(3)
O3 Cu1 N2 C27 -110.9(4)
N1 Cu1 N2 C27 -178.0(3)
Cl1 Cu1 N2 C27 85.7(3)
O1 Cu1 N2 C23 166.8(2)
O3 Cu1 N2 C23 68.5(4)
N1 Cu1 N2 C23 1.30(19)
Cl1 Cu1 N2 C23 -95.00(19)
O3 Cu1 O1 C1 -25.0(3)
N1 Cu1 O1 C1 -134.5(3)
N2 Cu1 O1 C1 169.7(3)
Cl1 Cu1 O1 C1 66.2(2)
O1 Cu1 O3 C4 29.5(2)
N1 Cu1 O3 C4 -166.9(2)
N2 Cu1 O3 C4 127.5(4)
Cl1 Cu1 O3 C4 -68.6(2)
Cu1 O1 C1 O2 -172.5(2)
Cu1 O1 C1 C2 9.2(4)
O2 C1 C2 C3 9.4(4)
O1 C1 C2 C3 -172.2(2)
O2 C1 C2 C4 -166.6(3)
O1 C1 C2 C4 11.8(4)
C6 N3 C3 C2 1.4(4)
C11 N3 C3 C2 176.3(2)
C4 C2 C3 N3 1.7(4)
C1 C2 C3 N3 -174.6(2)
Cu1 O3 C4 C2 -20.1(3)
Cu1 O3 C4 C5 161.18(17)
C3 C2 C4 O3 178.8(2)
C1 C2 C4 O3 -5.2(4)
C3 C2 C4 C5 -2.5(3)
C1 C2 C4 C5 173.5(2)
O3 C4 C5 C6 179.2(2)
C2 C4 C5 C6 0.4(3)
O3 C4 C5 C7 -0.5(4)
C2 C4 C5 C7 -179.3(2)
C3 N3 C6 C10 177.8(2)
C11 N3 C6 C10 3.1(4)
C3 N3 C6 C5 -3.5(3)
C11 N3 C6 C5 -178.2(2)
C7 C5 C6 N3 -177.7(2)
C4 C5 C6 N3 2.5(4)
C7 C5 C6 C10 1.0(4)
C4 C5 C6 C10 -178.7(2)
C6 C5 C7 C8 -1.7(4)
C4 C5 C7 C8 178.0(2)
C5 C7 C8 F1 -175.6(2)
C5 C7 C8 C9 0.6(4)
C13 N4 C9 C10 125.0(3)
C15 N4 C9 C10 -11.1(4)
C13 N4 C9 C8 -59.0(3)
C15 N4 C9 C8 165.0(3)
F1 C8 C9 C10 177.5(2)
C7 C8 C9 C10 1.3(4)
F1 C8 C9 N4 1.2(4)
C7 C8 C9 N4 -175.0(3)
N4 C9 C10 C6 174.2(2)
C8 C9 C10 C6 -2.0(4)
N3 C6 C10 C9 179.6(2)
C5 C6 C10 C9 0.9(4)
C3 N3 C11 C12 -92.6(3)
C6 N3 C11 C12 82.3(3)
C9 N4 C13 C14 165.1(2)
C15 N4 C13 C14 -56.6(3)
C16 N5 C14 C13 -59.2(3)
C17 N5 C14 C13 178.3(3)
N4 C13 C14 N5 57.9(3)
C9 N4 C15 C16 -165.0(2)
C13 N4 C15 C16 56.4(3)
C14 N5 C16 C15 59.6(3)
C17 N5 C16 C15 -178.1(2)
N4 C15 C16 N5 -58.2(3)
C22 N1 C18 C19 -0.3(4)
Cu1 N1 C18 C19 176.2(2)
N1 C18 C19 C20 0.1(5)
C18 C19 C20 C21 0.1(5)
C19 C20 C21 C22 -0.1(5)
C18 N1 C22 C21 0.4(4)
Cu1 N1 C22 C21 -176.5(2)
C18 N1 C22 C23 -179.7(2)
Cu1 N1 C22 C23 3.4(3)
C20 C21 C22 N1 -0.2(4)
C20 C21 C22 C23 180.0(3)
C27 N2 C23 C24 -0.2(4)
Cu1 N2 C23 C24 -179.5(2)
C27 N2 C23 C22 179.5(3)
Cu1 N2 C23 C22 0.1(3)
N1 C22 C23 N2 -2.3(3)
C21 C22 C23 N2 177.6(3)
N1 C22 C23 C24 177.3(3)
C21 C22 C23 C24 -2.8(4)
N2 C23 C24 C25 0.7(5)
C22 C23 C24 C25 -178.9(3)
C23 C24 C25 C26 -1.4(5)
C24 C25 C26 C27 1.4(5)
O4 Cu2 N6 C45 7.1(2)
O6 Cu2 N6 C45 110.1(4)
N7 Cu2 N6 C45 176.3(2)
Cl2 Cu2 N6 C45 -89.3(2)
O4 Cu2 N6 C49 -171.74(18)
O6 Cu2 N6 C49 -68.8(4)
N7 Cu2 N6 C49 -2.59(18)
Cl2 Cu2 N6 C49 91.87(18)
O4 Cu2 N7 C54 -128.2(4)
O6 Cu2 N7 C54 -11.7(2)
N6 Cu2 N7 C54 -178.8(2)
Cl2 Cu2 N7 C54 77.7(2)
O4 Cu2 N7 C50 54.5(4)
O6 Cu2 N7 C50 171.01(17)
N6 Cu2 N7 C50 3.86(17)
Cl2 Cu2 N7 C50 -99.62(17)
O6 Cu2 O4 C28 34.9(2)
N7 Cu2 O4 C28 151.5(3)
N6 Cu2 O4 C28 -158.8(2)
Cl2 Cu2 O4 C28 -54.4(2)
O4 Cu2 O6 C31 -31.41(19)
N7 Cu2 O6 C31 161.17(19)
N6 Cu2 O6 C31 -134.1(3)
Cl2 Cu2 O6 C31 64.67(18)
C23 N2 C27 C26 0.2(5)
Cu1 N2 C27 C26 179.5(3)
C25 C26 C27 N2 -0.8(5)
Cu2 O4 C28 O5 157.3(2)
Cu2 O4 C28 C29 -24.0(4)
O5 C28 C29 C30 1.6(4)
O4 C28 C29 C30 -177.1(2)
O5 C28 C29 C31 179.1(3)
O4 C28 C29 C31 0.4(4)
C33 N8 C30 C29 0.4(4)
C38 N8 C30 C29 -174.1(2)
C31 C29 C30 N8 0.1(4)
C28 C29 C30 N8 177.7(2)
Cu2 O6 C31 C29 20.2(3)
Cu2 O6 C31 C32 -159.86(17)
C30 C29 C31 O6 178.1(2)
C28 C29 C31 O6 0.7(4)
C30 C29 C31 C32 -1.8(3)
C28 C29 C31 C32 -179.2(2)
O6 C31 C32 C34 3.1(3)
C29 C31 C32 C34 -177.0(2)
O6 C31 C32 C33 -176.9(2)
C29 C31 C32 C33 3.0(3)
C30 N8 C33 C37 179.6(2)
C38 N8 C33 C37 -6.1(4)
C30 N8 C33 C32 0.7(3)
C38 N8 C33 C32 175.1(2)
C34 C32 C33 N8 177.5(2)
C31 C32 C33 N8 -2.5(3)
C34 C32 C33 C37 -1.4(4)
C31 C32 C33 C37 178.6(2)
C33 C32 C34 C35 0.7(4)
C31 C32 C34 C35 -179.4(2)
C32 C34 C35 F2 176.6(2)
C32 C34 C35 C36 0.8(4)
C42 N9 C36 C37 9.2(4)
C40 N9 C36 C37 -130.4(3)
C42 N9 C36 C35 -165.8(3)
C40 N9 C36 C35 54.6(4)
F2 C35 C36 C37 -177.3(2)
C34 C35 C36 C37 -1.5(4)
F2 C35 C36 N9 -2.0(4)
C34 C35 C36 N9 173.8(3)
N9 C36 C37 C33 -174.4(2)
C35 C36 C37 C33 0.8(4)
N8 C33 C37 C36 -178.2(2)
C32 C33 C37 C36 0.6(4)
C30 N8 C38 C39 93.8(3)
C33 N8 C38 C39 -80.7(3)
C36 N9 C40 C41 -162.2(2)
C42 N9 C40 C41 55.8(3)
C43 N10 C41 C40 61.0(3)
C44 N10 C41 C40 -176.1(3)
N9 C40 C41 N10 -59.0(3)
C36 N9 C42 C43 162.2(3)
C40 N9 C42 C43 -55.2(3)
C41 N10 C43 C42 -61.6(3)
C44 N10 C43 C42 175.2(3)
N9 C42 C43 N10 58.6(4)
C49 N6 C45 C46 1.0(4)
Cu2 N6 C45 C46 -177.8(2)
N6 C45 C46 C47 -0.7(5)
C45 C46 C47 C48 -0.4(5)
C46 C47 C48 C49 1.1(5)
C45 N6 C49 C48 -0.2(4)
Cu2 N6 C49 C48 178.7(2)
C45 N6 C49 C50 -178.0(2)
Cu2 N6 C49 C50 1.0(3)
C47 C48 C49 N6 -0.8(4)
C47 C48 C49 C50 176.7(3)
C54 N7 C50 C51 -2.0(4)
Cu2 N7 C50 C51 175.5(2)
C54 N7 C50 C49 178.1(2)
Cu2 N7 C50 C49 -4.4(3)
N6 C49 C50 N7 2.2(3)
C48 C49 C50 N7 -175.4(2)
N6 C49 C50 C51 -177.7(2)
C48 C49 C50 C51 4.6(4)
N7 C50 C51 C52 2.0(4)
C49 C50 C51 C52 -178.1(3)
C50 C51 C52 C53 -0.6(5)
C51 C52 C53 C54 -0.8(5)
C50 N7 C54 C53 0.5(4)
Cu2 N7 C54 C53 -176.7(2)
C52 C53 C54 N7 0.9(5)
